data_4110154
loop_
_publ_author_name
'V\'ictor Blanco'
'Marcos Chas'
'Dolores Abella'
'Carlos Peinador'
'Jos\'e M. Quintela'

_publ_section_title
;
 Molecular Catenation via Metal-Directed Self-Assembly and
 \p-Donor/\p-Acceptor Interactions: Efficient One-Pot Synthesis,
 Characterization, and Crystal Structures of [3]Catenanes Based on Pd or
 Pt Dinuclear Metallocycles
;
_journal_name_full 'Journal of the American Chemical Society'
_journal_page_first 13978
_journal_page_last 13986
_journal_paper_doi 10.1021/ja074721a
_journal_volume 129
_journal_year 2007
_chemical_formula_sum 'C112 H132 F29 N12 O42 P4 Pd2 S4'
_chemical_formula_weight 3334.22
_chemical_name_systematic
; 
 ? 
;
_space_group_IT_number 2
_symmetry_cell_setting triclinic
_symmetry_space_group_name_Hall '-P 1'
_symmetry_space_group_name_H-M 'P -1'
_atom_sites_solution_hydrogens geom
_atom_sites_solution_primary direct
_atom_sites_solution_secondary difmap
_audit_creation_method SHELXL-97
_cell_angle_alpha 76.237(4)
_cell_angle_beta 78.635(4)
_cell_angle_gamma 79.900(4)
_cell_formula_units_Z 2
_cell_length_a 18.292(3)
_cell_length_b 20.433(3)
_cell_length_c 20.878(3)
_cell_measurement_reflns_used 14122
_cell_measurement_temperature 100(2)
_cell_measurement_theta_max 56.622
_cell_measurement_theta_min 4.669
_cell_volume 7362.8(19)
_computing_structure_refinement 'SHELXL-97 (Sheldrick, 1997)'
_computing_structure_solution 'SHELXS-97 (Sheldrick, 1990)'
_diffrn_ambient_temperature 100(2)
_diffrn_measured_fraction_theta_full 0.970
_diffrn_measured_fraction_theta_max 0.970
_diffrn_radiation_monochromator graphite
_diffrn_radiation_source 'fine-focus sealed tube'
_diffrn_radiation_type MoK\a
_diffrn_radiation_wavelength 0.71073
_diffrn_reflns_av_R_equivalents 0.1041
_diffrn_reflns_av_sigmaI/netI 0.1551
_diffrn_reflns_limit_h_max 24
_diffrn_reflns_limit_h_min -24
_diffrn_reflns_limit_k_max 27
_diffrn_reflns_limit_k_min -27
_diffrn_reflns_limit_l_max 26
_diffrn_reflns_limit_l_min -27
_diffrn_reflns_number 97592
_diffrn_reflns_theta_full 28.37
_diffrn_reflns_theta_max 28.37
_diffrn_reflns_theta_min 1.02
_exptl_absorpt_coefficient_mu 0.460
_exptl_absorpt_correction_T_max 0.9341
_exptl_absorpt_correction_T_min 0.8231
_exptl_crystal_colour red
_exptl_crystal_density_diffrn 1.504
_exptl_crystal_description 'irregular block'
_exptl_crystal_F_000 3402
_exptl_crystal_size_max 0.44
_exptl_crystal_size_mid 0.17
_exptl_crystal_size_min 0.15
_refine_diff_density_max 1.971
_refine_diff_density_min -1.548
_refine_diff_density_rms 0.217
_refine_ls_extinction_method none
_refine_ls_goodness_of_fit_ref 1.340
_refine_ls_hydrogen_treatment mixed
_refine_ls_matrix_type full
_refine_ls_number_parameters 1836
_refine_ls_number_reflns 35755
_refine_ls_number_restraints 137
_refine_ls_restrained_S_all 1.343
_refine_ls_R_factor_all 0.2740
_refine_ls_R_factor_gt 0.1589
_refine_ls_shift/su_max 4.596
_refine_ls_shift/su_mean 0.111
_refine_ls_structure_factor_coef Fsqd
_refine_ls_weighting_details 'calc w=1/[\s^2^(Fo^2^)+(0.2000P)^2^+0.0000P] where P=(Fo^2^+2Fc^2^)/3'
_refine_ls_weighting_scheme calc
_refine_ls_wR_factor_gt 0.4089
_refine_ls_wR_factor_ref 0.4637
_reflns_number_gt 14672
_reflns_number_total 35755
_reflns_threshold_expression >2sigma(I)
_cod_data_source_file ja074721asi20070713_011116.cif
_cod_data_source_block pvb70c
_cod_original_cell_volume 7363(2)
_cod_database_code 4110154

loop_
_symmetry_equiv_pos_as_xyz
'x, y, z'
'-x, -y, -z'

loop_
_atom_site_label
_atom_site_type_symbol
_atom_site_fract_x
_atom_site_fract_y
_atom_site_fract_z
_atom_site_U_iso_or_equiv
_atom_site_adp_type
_atom_site_occupancy
_atom_site_symmetry_multiplicity
_atom_site_calc_flag
_atom_site_refinement_flags
O34 O 0.0889(8) 0.2619(8) 0.6564(10) 0.160(7) Uani 1 1 d .
O35 O 0.8151(6) 0.9904(4) 0.9830(4) 0.080(3) Uani 1 1 d .
C93 C 0.5551(10) 0.7608(9) 0.9077(7) 0.088(4) Uani 1 1 d .
H93 H 0.5880 0.7207 0.9009 0.106 Uiso 1 1 calc R
C94 C 0.5872(13) 0.8184(12) 0.9097(7) 0.109(6) Uani 1 1 d .
C92 C 0.4826(10) 0.7599(8) 0.9147(7) 0.083(4) Uani 1 1 d .
H92 H 0.4640 0.7202 0.9122 0.100 Uiso 1 1 calc R
C89 C 0.5390(14) 0.8712(8) 0.9233(6) 0.093(6) Uani 1 1 d .
H89 H 0.5587 0.9091 0.9290 0.112 Uiso 1 1 calc R
C108 C 0.060(2) 0.303(2) 0.599(3) 0.33(3) Uani 1 1 d .
C91 C 0.4330(11) 0.8173(8) 0.9259(6) 0.087(5) Uani 1 1 d .
O36 O 0.2044(12) 0.5704(11) 0.0560(13) 0.238(11) Uani 1 1 d .
O37 O 0.1021(11) 0.9513(9) 0.5545(10) 0.197(8) Uani 1 1 d .
C109 C 0.0806(10) 0.8813(16) 0.5702(11) 0.163(12) Uani 1 1 d .
O38 O 0.6039(16) 0.4244(11) 0.2041(14) 0.275(13) Uani 1 1 d .
C110 C 0.611(2) 0.340(2) 0.2356(14) 0.26(2) Uani 1 1 d .
O39 O 0.9627(19) 0.5565(17) 0.497(2) 0.77(7) Uani 1 1 d D
O40 O 0.405(2) 0.9422(13) 0.236(2) 0.35(2) Uani 1 1 d .
C113 C 0.401(2) 0.865(2) 0.246(2) 0.30(2) Uani 1 1 d .
O41 O 0.0286(17) 0.150(2) 0.6156(12) 0.47(3) Uani 1 1 d .
S4 S 0.9383(7) 0.4773(5) 0.6937(13) 0.56(2) Uani 1 1 d .
P4 P 0.0910(6) 0.7359(9) 0.5472(5) 0.260(7) Uani 1 1 d .
C105 C 0.9553(12) 0.1015(11) 0.753(3) 0.31(3) Uani 1 1 d .
O42 O 0.9895(15) 0.4172(9) 0.730(3) 0.52(4) Uani 1 1 d .
F24 F 0.0451(10) 0.7824(17) 0.586(2) 0.44(3) Uani 1 1 d .
C115 C 1.0194(19) 0.5637(19) 0.5301(18) 0.27(3) Uani 1 1 d D
F21 F 0.0806(16) 0.6470(11) 0.5897(10) 0.308(15) Uani 1 1 d .
F23 F 0.1156(13) 0.7051(12) 0.4766(11) 0.289(13) Uani 1 1 d .
F22 F -0.0076(10) 0.7323(14) 0.5337(11) 0.266(10) Uani 1 1 d .
O30 O 0.9447(6) 0.5379(6) 0.6314(6) 0.099(3) Uani 1 1 d .
O31 O 1.0013(8) 0.5309(9) 0.6603(9) 0.185(8) Uani 1 1 d .
F20 F 0.1702(16) 0.726(3) 0.5607(13) 0.64(5) Uani 1 1 d .
O32 O 0.8910(15) 0.584(4) 0.647(4) 0.94(9) Uani 1 1 d .
C106 C 0.8768(18) 0.4507(19) 0.7330(15) 0.214(15) Uani 1 1 d .
C100 C 0.192(8) 0.786(8) 0.697(7) 1.9(3) Uani 1 1 d .
H10A H 0.1588 0.8035 0.6627 2.251 Uiso 1 1 calc R
H10B H 0.2041 0.7357 0.7025 2.251 Uiso 1 1 calc R
C118 C 0.119(3) 0.558(2) 0.091(3) 0.29(2) Uiso 1 1 d .
O33 O 0.2884(18) 0.5973(16) 0.9291(16) 0.312(14) Uiso 1 1 d .
Pd1 Pd 0.81826(5) 0.67655(4) 0.20849(4) 0.0499(3) Uani 1 1 d .
N1 N 0.7122(5) 0.6570(4) 0.2116(4) 0.0445(19) Uani 1 1 d .
N2 N 0.3399(5) 0.5886(4) 0.2723(4) 0.048(2) Uani 1 1 d .
N3 N 0.2453(5) 0.5396(4) 0.3579(4) 0.0455(19) Uani 1 1 d .
N4 N 0.8116(5) 0.6271(5) 0.3061(4) 0.051(2) Uani 1 1 d .
N5 N 0.8279(5) 0.7261(5) 0.1114(4) 0.057(2) Uani 1 1 d .
H5A H 0.8407 0.6953 0.0839 0.068 Uiso 1 1 calc R
H5B H 0.7829 0.7517 0.1029 0.068 Uiso 1 1 calc R
N6 N 0.9218(6) 0.7029(6) 0.2037(5) 0.070(3) Uani 1 1 d .
H6A H 0.9180 0.7354 0.2284 0.084 Uiso 1 1 calc R
H6B H 0.9532 0.6654 0.2213 0.084 Uiso 1 1 calc R
C1 C 0.6546(5) 0.7056(5) 0.2191(5) 0.042(2) Uani 1 1 d .
H1 H 0.6649 0.7501 0.2173 0.050 Uiso 1 1 calc R
C2 C 0.5832(7) 0.6948(5) 0.2292(5) 0.052(3) Uani 1 1 d .
H2 H 0.5439 0.7314 0.2333 0.062 Uiso 1 1 calc R
C3 C 0.5655(5) 0.6285(4) 0.2337(4) 0.036(2) Uani 1 1 d .
C4 C 0.6257(6) 0.5797(5) 0.2251(5) 0.047(2) Uani 1 1 d .
H4 H 0.6173 0.5347 0.2270 0.057 Uiso 1 1 calc R
C5 C 0.6985(6) 0.5942(5) 0.2137(5) 0.052(3) Uani 1 1 d .
H5 H 0.7393 0.5593 0.2074 0.062 Uiso 1 1 calc R
C6 C 0.3548(6) 0.6520(5) 0.2661(5) 0.049(2) Uani 1 1 d .
H6 H 0.3147 0.6880 0.2704 0.059 Uiso 1 1 calc R
C7 C 0.4278(6) 0.6648(4) 0.2535(5) 0.047(2) Uani 1 1 d .
H7 H 0.4372 0.7100 0.2494 0.056 Uiso 1 1 calc R
C8 C 0.4873(6) 0.6154(5) 0.2467(4) 0.043(2) Uani 1 1 d .
C9 C 0.4688(6) 0.5480(5) 0.2543(5) 0.047(2) Uani 1 1 d .
H9 H 0.5084 0.5112 0.2518 0.057 Uiso 1 1 calc R
C10 C 0.3994(7) 0.5361(5) 0.2647(5) 0.056(3) Uani 1 1 d .
H10 H 0.3890 0.4916 0.2671 0.068 Uiso 1 1 calc R
C11 C 0.2625(6) 0.5732(6) 0.2862(5) 0.051(3) Uani 1 1 d .
H11A H 0.2568 0.5427 0.2576 0.062 Uiso 1 1 calc R
H11B H 0.2273 0.6156 0.2764 0.062 Uiso 1 1 calc R
C12 C 0.2371(7) 0.5776(6) 0.4056(5) 0.060(3) Uani 1 1 d .
H12 H 0.2419 0.6247 0.3932 0.072 Uiso 1 1 calc R
C13 C 0.7780(7) 0.4540(6) 0.5283(6) 0.060(3) Uani 1 1 d .
H13 H 0.7862 0.4279 0.4949 0.072 Uiso 1 1 calc R
C14 C 0.7817(5) 0.5256(5) 0.5087(5) 0.046(2) Uani 1 1 d .
C15 C 0.7725(7) 0.5585(5) 0.5609(5) 0.060(3) Uani 1 1 d .
H15 H 0.7741 0.6062 0.5504 0.072 Uiso 1 1 calc R
C16 C 0.7615(7) 0.5271(5) 0.6259(6) 0.060(3) Uani 1 1 d .
H16 H 0.7585 0.5517 0.6598 0.072 Uiso 1 1 calc R
C17 C 0.7684(6) 0.6574(6) 0.3542(5) 0.053(3) Uani 1 1 d .
H17 H 0.7456 0.7030 0.3418 0.064 Uiso 1 1 calc R
C18 C 0.7564(7) 0.6258(5) 0.4191(5) 0.057(3) Uani 1 1 d .
H18 H 0.7240 0.6483 0.4511 0.068 Uiso 1 1 calc R
C19 C 0.8334(6) 0.5241(6) 0.3905(5) 0.059(3) Uani 1 1 d .
H19 H 0.8536 0.4776 0.4020 0.071 Uiso 1 1 calc R
C20 C 0.7913(6) 0.5610(5) 0.4384(5) 0.048(2) Uani 1 1 d .
C21 C 0.8430(6) 0.5632(6) 0.3233(5) 0.053(3) Uani 1 1 d .
H21 H 0.8734 0.5422 0.2893 0.064 Uiso 1 1 calc R
C22 C 0.8872(7) 0.7707(7) 0.0987(7) 0.078(4) Uani 1 1 d .
H22A H 0.8675 0.8117 0.1175 0.094 Uiso 1 1 calc R
H22B H 0.9038 0.7853 0.0501 0.094 Uiso 1 1 calc R
C23 C 0.9537(8) 0.7301(7) 0.1324(8) 0.087(4) Uani 1 1 d .
H23A H 0.9778 0.6923 0.1099 0.105 Uiso 1 1 calc R
H23B H 0.9919 0.7598 0.1300 0.105 Uiso 1 1 calc R
Pd2 Pd 0.18126(5) 0.24892(5) 0.29854(4) 0.0579(3) Uani 1 1 d .
N7 N 0.2865(5) 0.2037(4) 0.2744(4) 0.0433(19) Uani 1 1 d .
N8 N 0.6640(4) 0.0478(4) 0.2263(4) 0.0415(18) Uani 1 1 d .
N9 N 0.7599(4) -0.0229(4) 0.2848(4) 0.0408(18) Uani 1 1 d .
N10 N 0.1857(5) 0.2026(5) 0.3945(4) 0.057(2) Uani 1 1 d .
N11 N 0.0762(7) 0.3013(7) 0.3199(6) 0.101(4) Uani 1 1 d .
H11C H 0.0443 0.2724 0.3475 0.121 Uiso 1 1 calc R
H11D H 0.0787 0.3353 0.3411 0.121 Uiso 1 1 calc R
N12 N 0.1749(6) 0.2972(5) 0.2027(4) 0.061(3) Uani 1 1 d .
H12A H 0.2199 0.3126 0.1821 0.074 Uiso 1 1 calc R
H12B H 0.1646 0.2680 0.1793 0.074 Uiso 1 1 calc R
C24 C 0.3440(6) 0.2399(5) 0.2669(5) 0.050(3) Uani 1 1 d .
H24 H 0.3329 0.2867 0.2686 0.060 Uiso 1 1 calc R
C25 C 0.4197(6) 0.2103(5) 0.2565(5) 0.045(2) Uani 1 1 d .
H25 H 0.4591 0.2367 0.2514 0.053 Uiso 1 1 calc R
C26 C 0.4360(6) 0.1408(4) 0.2537(4) 0.041(2) Uani 1 1 d .
C27 C 0.3766(5) 0.1065(5) 0.2609(5) 0.046(2) Uani 1 1 d .
H27 H 0.3854 0.0598 0.2587 0.055 Uiso 1 1 calc R
C28 C 0.3028(6) 0.1388(5) 0.2714(5) 0.053(3) Uani 1 1 d .
H28 H 0.2627 0.1132 0.2765 0.063 Uiso 1 1 calc R
C29 C 0.6066(6) 0.0098(4) 0.2353(5) 0.042(2) Uani 1 1 d .
H29 H 0.6179 -0.0373 0.2351 0.050 Uiso 1 1 calc R
C30 C 0.5345(6) 0.0388(5) 0.2444(5) 0.043(2) Uani 1 1 d .
H30 H 0.4956 0.0113 0.2513 0.051 Uiso 1 1 calc R
C31 C 0.5145(5) 0.1099(5) 0.2440(4) 0.038(2) Uani 1 1 d .
C32 C 0.5736(6) 0.1468(5) 0.2345(6) 0.054(3) Uani 1 1 d .
H32 H 0.5633 0.1941 0.2337 0.065 Uiso 1 1 calc R
C33 C 0.6486(6) 0.1155(5) 0.2259(7) 0.061(3) Uani 1 1 d .
H33 H 0.6886 0.1416 0.2198 0.074 Uiso 1 1 calc R
C34 C 0.7411(5) 0.0158(5) 0.2180(5) 0.045(2) Uani 1 1 d .
H34A H 0.7751 0.0508 0.1986 0.054 Uiso 1 1 calc R
H34B H 0.7482 -0.0156 0.1871 0.054 Uiso 1 1 calc R
C35 C 0.7671(6) -0.0899(5) 0.2981(5) 0.052(3) Uani 1 1 d .
H35 H 0.7628 -0.1126 0.2645 0.062 Uiso 1 1 calc R
C36 C 0.7805(6) -0.1267(5) 0.3580(5) 0.046(2) Uani 1 1 d .
H36 H 0.7854 -0.1749 0.3667 0.056 Uiso 1 1 calc R
C37 C 0.2127(5) 0.0934(5) 0.5917(5) 0.042(2) Uani 1 1 d .
C38 C 0.2184(7) 0.0230(5) 0.6079(5) 0.056(3) Uani 1 1 d .
H38 H 0.2119 -0.0012 0.5762 0.067 Uiso 1 1 calc R
C39 C 0.7664(7) 0.0120(5) 0.3299(6) 0.058(3) Uani 1 1 d .
H39 H 0.7606 0.0603 0.3191 0.070 Uiso 1 1 calc R
C40 C 0.2258(7) 0.2247(6) 0.4315(5) 0.059(3) Uani 1 1 d .
H40 H 0.2488 0.2648 0.4128 0.071 Uiso 1 1 calc R
C41 C 0.1661(5) 0.0976(6) 0.4967(5) 0.058(3) Uani 1 1 d .
H41 H 0.1499 0.0544 0.5160 0.069 Uiso 1 1 calc R
C42 C 0.2026(5) 0.1327(5) 0.5241(5) 0.046(2) Uani 1 1 d .
C43 C 0.2339(7) 0.1903(6) 0.4957(5) 0.055(3) Uani 1 1 d .
H43 H 0.2620 0.2073 0.5203 0.065 Uiso 1 1 calc R
C44 C 0.1549(6) 0.1452(7) 0.4220(6) 0.061(3) Uani 1 1 d .
H44 H 0.1248 0.1310 0.3970 0.074 Uiso 1 1 calc R
C45 C 0.0481(8) 0.3308(7) 0.2553(7) 0.080(4) Uani 1 1 d .
H45A H 0.0071 0.3688 0.2607 0.096 Uiso 1 1 calc R
H45B H 0.0281 0.2958 0.2406 0.096 Uiso 1 1 calc R
C46 C 0.1127(8) 0.3562(7) 0.2043(7) 0.079(4) Uani 1 1 d .
H46A H 0.0972 0.3729 0.1598 0.095 Uiso 1 1 calc R
H46B H 0.1300 0.3940 0.2169 0.095 Uiso 1 1 calc R
C47 C 0.4328(6) 0.6049(5) 0.4359(5) 0.049(3) Uani 1 1 d .
C48 C 0.5006(8) 0.6339(6) 0.4227(6) 0.060(3) Uani 1 1 d .
H48 H 0.4995 0.6802 0.4240 0.072 Uiso 1 1 calc R
C49 C 0.5664(7) 0.5950(6) 0.4082(5) 0.057(3) Uani 1 1 d .
H49 H 0.6117 0.6142 0.4022 0.069 Uiso 1 1 calc R
C50 C 0.5713(6) 0.5303(5) 0.4019(5) 0.048(2) Uani 1 1 d .
C51 C 0.5066(6) 0.5007(6) 0.4126(5) 0.052(3) Uani 1 1 d .
H51 H 0.5088 0.4550 0.4085 0.063 Uiso 1 1 calc R
C52 C 0.4371(6) 0.5397(5) 0.4297(5) 0.050(2) Uani 1 1 d .
H52 H 0.3921 0.5199 0.4371 0.060 Uiso 1 1 calc R
C53 C 0.6475(6) 0.4271(6) 0.3755(6) 0.059(3) Uani 1 1 d .
H53A H 0.6192 0.4259 0.3401 0.070 Uiso 1 1 calc R
H53B H 0.6260 0.3979 0.4176 0.070 Uiso 1 1 calc R
C54 C 0.7288(8) 0.4012(6) 0.3565(6) 0.071(3) Uani 1 1 d .
H54A H 0.7590 0.4121 0.3861 0.085 Uiso 1 1 calc R
H54B H 0.7354 0.3512 0.3614 0.085 Uiso 1 1 calc R
C55 C 0.8275(8) 0.4039(6) 0.2641(8) 0.088(5) Uani 1 1 d .
H55A H 0.8631 0.4116 0.2908 0.106 Uiso 1 1 calc R
H55B H 0.8288 0.3542 0.2702 0.106 Uiso 1 1 calc R
C56 C 0.8516(8) 0.4316(6) 0.1958(7) 0.074(4) Uani 1 1 d .
H56A H 0.8124 0.4309 0.1695 0.089 Uiso 1 1 calc R
H56B H 0.8981 0.4037 0.1790 0.089 Uiso 1 1 calc R
C57 C 0.9104(6) 0.5304(6) 0.1270(6) 0.064(3) Uani 1 1 d .
H57A H 0.9583 0.4997 0.1212 0.077 Uiso 1 1 calc R
H57B H 0.9227 0.5748 0.1299 0.077 Uiso 1 1 calc R
C58 C 0.8743(8) 0.5403(7) 0.0675(6) 0.076(4) Uani 1 1 d .
H58A H 0.9113 0.5523 0.0265 0.091 Uiso 1 1 calc R
H58B H 0.8564 0.4976 0.0665 0.091 Uiso 1 1 calc R
C59 C 0.7755(9) 0.6131(10) 0.0118(6) 0.096(5) Uani 1 1 d .
H59A H 0.7676 0.5727 -0.0030 0.115 Uiso 1 1 calc R
H59B H 0.8055 0.6418 -0.0257 0.115 Uiso 1 1 calc R
C60 C 0.6871(14) 0.6603(6) 0.0394(11) 0.137(10) Uani 1 1 d .
H60A H 0.6883 0.6793 0.0786 0.164 Uiso 1 1 calc R
H60B H 0.6687 0.6966 0.0033 0.164 Uiso 1 1 calc R
C61 C 0.5727(11) 0.6539(13) 0.0667(7) 0.108(5) Uani 1 1 d U
C62 C 0.5512(11) 0.7233(10) 0.0762(7) 0.104(5) Uani 1 1 d U
H62 H 0.5862 0.7528 0.0755 0.125 Uiso 1 1 calc R
C63 C 0.4725(11) 0.7419(8) 0.0864(6) 0.091(5) Uani 1 1 d .
H63 H 0.4536 0.7875 0.0902 0.110 Uiso 1 1 calc R
C64 C 0.4203(9) 0.6975(8) 0.0915(6) 0.075(4) Uani 1 1 d .
C65 C 0.4471(8) 0.6332(7) 0.0801(6) 0.076(4) Uani 1 1 d .
H65 H 0.4126 0.6029 0.0818 0.091 Uiso 1 1 calc R
C66 C 0.5273(12) 0.6113(10) 0.0657(8) 0.106(5) Uani 1 1 d U
H66 H 0.5462 0.5678 0.0559 0.128 Uiso 1 1 calc R
C67 C 0.2949(9) 0.6819(9) 0.0953(7) 0.090(5) Uani 1 1 d .
H67A H 0.3008 0.6353 0.1230 0.108 Uiso 1 1 calc R
H67B H 0.3015 0.6790 0.0478 0.108 Uiso 1 1 calc R
C68 C 0.2176(11) 0.7206(9) 0.1169(8) 0.110(6) Uani 1 1 d .
H68A H 0.2181 0.7701 0.1005 0.133 Uiso 1 1 calc R
H68B H 0.1785 0.7067 0.0980 0.133 Uiso 1 1 calc R
C69 C 0.1335(8) 0.7462(8) 0.2150(8) 0.090(4) Uani 1 1 d .
H69A H 0.1425 0.7942 0.2049 0.108 Uiso 1 1 calc R
H69B H 0.0916 0.7435 0.1925 0.108 Uiso 1 1 calc R
C70 C 0.1142(14) 0.7243(11) 0.2827(12) 0.147(9) Uani 1 1 d .
H70A H 0.1005 0.6778 0.2919 0.176 Uiso 1 1 calc R
H70B H 0.0692 0.7543 0.2989 0.176 Uiso 1 1 calc R
C71 C 0.178(2) 0.7878(14) 0.3233(17) 0.239(11) Uani 1 1 d U
H71A H 0.1273 0.8119 0.3349 0.287 Uiso 1 1 calc R
H71B H 0.2014 0.8125 0.2792 0.287 Uiso 1 1 calc R
C72 C 0.224(3) 0.7874(16) 0.373(2) 0.286(12) Uani 1 1 d U
H72A H 0.2387 0.8332 0.3657 0.343 Uiso 1 1 calc R
H72B H 0.1915 0.7792 0.4179 0.343 Uiso 1 1 calc R
C73 C 0.3566(17) 0.7533(8) 0.4001(14) 0.177(9) Uani 1 1 d U
H73A H 0.4018 0.7430 0.3673 0.212 Uiso 1 1 calc R
H73B H 0.3551 0.7997 0.4074 0.212 Uiso 1 1 calc R
C74 C 0.3556(9) 0.7101(6) 0.4538(10) 0.090(5) Uani 1 1 d U
H74A H 0.3076 0.7209 0.4832 0.108 Uiso 1 1 calc R
H74B H 0.3966 0.7161 0.4757 0.108 Uiso 1 1 calc R
O1 O 0.6415(4) 0.4967(4) 0.3842(4) 0.0573(19) Uani 1 1 d .
O2 O 0.7533(5) 0.4326(4) 0.2891(4) 0.067(2) Uani 1 1 d .
O3 O 0.8665(4) 0.5035(4) 0.1874(4) 0.0553(18) Uani 1 1 d .
O4 O 0.8124(4) 0.5934(4) 0.0698(4) 0.064(2) Uani 1 1 d .
O5 O 0.6551(14) 0.6155(10) 0.0526(8) 0.204(10) Uani 1 1 d .
O6 O 0.3477(7) 0.7208(5) 0.1051(4) 0.085(3) Uani 1 1 d .
O7 O 0.2015(5) 0.7042(5) 0.1896(5) 0.083(3) Uani 1 1 d .
O8 O 0.1737(11) 0.7236(8) 0.3198(8) 0.178(8) Uani 1 1 d U
O9 O 0.2805(16) 0.7457(8) 0.3754(13) 0.274(12) Uani 1 1 d U
O10 O 0.3636(5) 0.6374(4) 0.4518(5) 0.079(3) Uani 1 1 d U
C75 C 0.5092(7) 1.0005(5) 0.5836(5) 0.051(3) Uani 1 1 d .
H75 H 0.5120 1.0461 0.5852 0.061 Uiso 1 1 calc R
C76 C 0.5728(7) 0.9550(5) 0.5771(5) 0.049(2) Uani 1 1 d .
C77 C 0.5690(8) 0.8892(6) 0.5737(5) 0.063(3) Uani 1 1 d .
H77 H 0.6141 0.8582 0.5694 0.075 Uiso 1 1 calc R
C78 C 0.5020(9) 0.8677(6) 0.5763(6) 0.069(4) Uani 1 1 d .
H78 H 0.5008 0.8226 0.5725 0.083 Uiso 1 1 calc R
C79 C 0.4347(7) 0.9119(5) 0.5847(5) 0.052(3) Uani 1 1 d .
C80 C 0.4420(8) 0.9795(5) 0.5877(5) 0.057(3) Uani 1 1 d .
H80 H 0.3976 1.0111 0.5928 0.068 Uiso 1 1 calc R
C81 C 0.6489(7) 1.0400(6) 0.5794(6) 0.062(3) Uani 1 1 d .
H81A H 0.6276 1.0740 0.5430 0.074 Uiso 1 1 calc R
H81B H 0.6196 1.0480 0.6227 0.074 Uiso 1 1 calc R
C82 C 0.7287(8) 1.0465(6) 0.5760(7) 0.074(4) Uani 1 1 d .
H82A H 0.7589 1.0289 0.5373 0.088 Uiso 1 1 calc R
H82B H 0.7341 1.0952 0.5688 0.088 Uiso 1 1 calc R
C83 C 0.8316(9) 1.0208(7) 0.6355(9) 0.097(5) Uani 1 1 d .
H83A H 0.8350 1.0699 0.6281 0.117 Uiso 1 1 calc R
H83B H 0.8668 1.0023 0.5995 0.117 Uiso 1 1 calc R
C84 C 0.8535(10) 0.9835(8) 0.7047(8) 0.094(5) Uani 1 1 d .
H84A H 0.8978 1.0009 0.7119 0.113 Uiso 1 1 calc R
H84B H 0.8112 0.9918 0.7408 0.113 Uiso 1 1 calc R
C85 C 0.9185(8) 0.8757(8) 0.7521(7) 0.085(4) Uani 1 1 d .
H85A H 0.9659 0.8956 0.7439 0.102 Uiso 1 1 calc R
H85B H 0.9312 0.8287 0.7445 0.102 Uiso 1 1 calc R
C86 C 0.8807(9) 0.8737(9) 0.8243(7) 0.090(4) Uani 1 1 d .
H86A H 0.9170 0.8507 0.8548 0.108 Uiso 1 1 calc R
H86B H 0.8645 0.9206 0.8314 0.108 Uiso 1 1 calc R
C87 C 0.7783(9) 0.8349(10) 0.9070(7) 0.102(6) Uani 1 1 d .
H87A H 0.7967 0.8652 0.9291 0.122 Uiso 1 1 calc R
H87B H 0.7873 0.7877 0.9329 0.122 Uiso 1 1 calc R
C88 C 0.6828(19) 0.8585(9) 0.9054(8) 0.205(17) Uani 1 1 d .
H88A H 0.6551 0.8708 0.9476 0.246 Uiso 1 1 calc R
H88B H 0.6724 0.8958 0.8669 0.246 Uiso 1 1 calc R
C90 C 0.4609(11) 0.8753(9) 0.9299(6) 0.089(5) Uani 1 1 d .
H90 H 0.4284 0.9156 0.9369 0.107 Uiso 1 1 calc R
C95 C 0.3073(10) 0.8604(9) 0.9616(8) 0.094(5) Uani 1 1 d .
H95A H 0.3132 0.9067 0.9348 0.113 Uiso 1 1 calc R
H95B H 0.3168 0.8580 1.0072 0.113 Uiso 1 1 calc R
C96 C 0.2223(13) 0.8437(9) 0.9646(8) 0.127(7) Uani 1 1 d .
H96A H 0.2203 0.7943 0.9802 0.152 Uiso 1 1 calc R
H96B H 0.1860 0.8677 0.9961 0.152 Uiso 1 1 calc R
C97 C 0.1347(8) 0.8438(8) 0.8991(8) 0.087(4) Uani 1 1 d .
H97A H 0.1416 0.7936 0.9051 0.104 Uiso 1 1 calc R
H97B H 0.0962 0.8562 0.9363 0.104 Uiso 1 1 calc R
C98 C 0.1092(8) 0.8726(8) 0.8397(10) 0.099(5) Uani 1 1 d .
H98A H 0.0954 0.9219 0.8380 0.119 Uiso 1 1 calc R
H98B H 0.0621 0.8541 0.8411 0.119 Uiso 1 1 calc R
C99 C 0.1635(16) 0.8029(13) 0.7514(19) 0.259(18) Uani 1 1 d .
H99A H 0.1107 0.7940 0.7582 0.310 Uiso 1 1 calc R
H99B H 0.1875 0.7670 0.7848 0.310 Uiso 1 1 calc R
C101 C 0.2830(13) 0.8203(9) 0.6067(10) 0.126(6) Uani 1 1 d U
H10C H 0.2760 0.7772 0.5964 0.151 Uiso 1 1 calc R
H10D H 0.2528 0.8584 0.5802 0.151 Uiso 1 1 calc R
C102 C 0.3599(11) 0.8292(7) 0.5921(9) 0.104(5) Uani 1 1 d U
H10E H 0.3871 0.7991 0.6271 0.125 Uiso 1 1 calc R
H10F H 0.3829 0.8172 0.5486 0.125 Uiso 1 1 calc R
O11 O 0.6448(5) 0.9709(3) 0.5724(4) 0.062(2) Uani 1 1 d .
O12 O 0.7565(5) 1.0111(4) 0.6339(4) 0.071(2) Uani 1 1 d .
O13 O 0.8700(5) 0.9155(5) 0.7056(4) 0.072(2) Uani 1 1 d .
O14 O 0.8196(5) 0.8394(5) 0.8381(4) 0.074(2) Uani 1 1 d .
O15 O 0.6704(8) 0.8034(5) 0.8989(5) 0.105(4) Uani 1 1 d .
O16 O 0.3572(7) 0.8128(5) 0.9326(5) 0.089(3) Uani 1 1 d .
O17 O 0.2044(6) 0.8650(5) 0.9021(5) 0.085(3) Uani 1 1 d .
O18 O 0.1570(8) 0.8647(7) 0.7778(6) 0.119(4) Uani 1 1 d .
O19 O 0.2597(10) 0.8189(7) 0.6812(8) 0.163(6) Uani 1 1 d U
O20 O 0.3650(5) 0.8957(4) 0.5898(4) 0.070(2) Uani 1 1 d U
S1 S 0.3134(2) 0.43742(17) 0.15671(19) 0.0828(11) Uani 1 1 d .
O21 O 0.2839(15) 0.4248(8) 0.2267(6) 0.230(11) Uani 1 1 d .
O22 O 0.2912(6) 0.3788(5) 0.1378(5) 0.092(3) Uani 1 1 d .
O23 O 0.3045(9) 0.5080(6) 0.1365(12) 0.201(9) Uani 1 1 d .
F25 F 0.4438(10) 0.4212(10) 0.0752(7) 0.205(7) Uani 1 1 d .
F26 F 0.4542(7) 0.4634(7) 0.1566(7) 0.161(5) Uani 1 1 d .
F27 F 0.4460(8) 0.3593(6) 0.1718(8) 0.182(6) Uani 1 1 d .
C103 C 0.4058(17) 0.4142(12) 0.1510(17) 0.204(17) Uani 1 1 d .
S2 S 0.6868(2) 0.89524(17) 0.10215(18) 0.0785(10) Uani 1 1 d .
C1O4 C 0.5941(15) 0.8961(11) 0.1269(19) 0.22(2) Uani 1 1 d .
F28 F 0.5592(8) 0.8479(7) 0.1460(11) 0.223(9) Uani 1 1 d .
F29 F 0.5475(7) 0.9524(7) 0.1414(7) 0.157(5) Uani 1 1 d .
F30 F 0.5594(14) 0.9121(10) 0.0563(9) 0.290(15) Uani 1 1 d .
O24 O 0.7115(11) 0.8764(6) 0.1658(7) 0.162(7) Uani 1 1 d .
O25 O 0.6940(12) 0.9604(7) 0.0813(17) 0.288(16) Uani 1 1 d .
O26 O 0.7082(6) 0.8344(5) 0.0745(5) 0.101(4) Uani 1 1 d .
S3 S 1.0362(4) 0.0874(3) 0.7996(4) 0.166(3) Uani 1 1 d D
O27 O 0.9912(12) 0.1298(12) 0.8429(18) 0.48(4) Uani 1 1 d D
O28 O 1.0853(11) 0.0490(7) 0.780(2) 0.55(4) Uani 1 1 d .
O29 O 1.0569(11) 0.1564(8) 0.7696(10) 0.164(7) Uani 1 1 d .
P1 P 0.00163(19) 0.30959(18) 0.06584(19) 0.0706(9) Uani 1 1 d U
F1 F 0.0854(6) 0.2942(7) 0.0713(13) 0.245(7) Uani 1 1 d U
F2 F 0.0032(4) 0.3824(3) 0.0793(4) 0.0751(18) Uani 1 1 d U
F3 F 0.0048(5) 0.2344(5) 0.0547(5) 0.115(3) Uani 1 1 d U
F4 F 0.0279(15) 0.3352(8) -0.0053(6) 0.276(8) Uani 1 1 d U
F5 F -0.0139(11) 0.2794(5) 0.1397(6) 0.189(5) Uani 1 1 d U
F6 F -0.0809(7) 0.3243(6) 0.0676(12) 0.235(7) Uani 1 1 d U
P2 P 0.4223(2) 0.33630(15) 0.39135(18) 0.0675(9) Uani 1 1 d .
F7 F 0.3472(5) 0.3518(4) 0.3579(5) 0.106(3) Uani 1 1 d .
F8 F 0.3874(6) 0.2760(4) 0.4443(5) 0.120(3) Uani 1 1 d .
F9 F 0.3861(4) 0.3882(4) 0.4383(5) 0.098(3) Uani 1 1 d .
F10 F 0.4595(5) 0.2854(3) 0.3437(4) 0.085(2) Uani 1 1 d .
F11 F 0.4957(4) 0.3200(3) 0.4250(4) 0.076(2) Uani 1 1 d .
F12 F 0.4593(5) 0.3954(4) 0.3369(4) 0.095(3) Uani 1 1 d .
P3 P 0.58435(19) 0.81842(14) 0.36773(17) 0.0601(8) Uani 1 1 d .
F13 F 0.5475(5) 0.7737(4) 0.3326(4) 0.093(3) Uani 1 1 d .
F14 F 0.6201(5) 0.8631(5) 0.4025(5) 0.111(3) Uani 1 1 d .
F15 F 0.5457(5) 0.8849(3) 0.3231(4) 0.098(3) Uani 1 1 d .
F16 F 0.6181(6) 0.7485(4) 0.4116(5) 0.113(3) Uani 1 1 d .
F17 F 0.6594(5) 0.8152(4) 0.3117(4) 0.097(3) Uani 1 1 d .
F18 F 0.5107(4) 0.8200(3) 0.4245(3) 0.0680(18) Uani 1 1 d .

loop_
_atom_site_aniso_label
_atom_site_aniso_U_11
_atom_site_aniso_U_22
_atom_site_aniso_U_33
_atom_site_aniso_U_23
_atom_site_aniso_U_13
_atom_site_aniso_U_12
O34 0.097(9) 0.163(13) 0.25(2) -0.117(14) -0.002(11) -0.025(9)
O35 0.114(7) 0.067(5) 0.053(5) -0.001(4) -0.013(5) -0.017(5)
C93 0.107(13) 0.101(12) 0.050(8) 0.012(7) -0.033(8) -0.012(10)
C94 0.148(18) 0.158(19) 0.026(6) 0.016(9) -0.018(9) -0.078(16)
C92 0.116(13) 0.067(9) 0.072(9) 0.012(7) -0.048(9) -0.023(9)
C89 0.19(2) 0.074(10) 0.036(7) -0.007(7) -0.032(9) -0.050(11)
C108 0.28(5) 0.33(5) 0.45(7) -0.15(5) -0.29(5) 0.16(4)
C91 0.141(15) 0.087(11) 0.041(7) 0.021(7) -0.041(8) -0.053(11)
O36 0.187(19) 0.202(19) 0.30(3) 0.047(19) -0.046(18) -0.104(16)
O37 0.217(18) 0.172(15) 0.22(2) -0.004(14) -0.050(15) -0.120(14)
C109 0.079(12) 0.33(4) 0.129(16) -0.14(2) 0.042(11) -0.095(17)
O38 0.33(3) 0.153(17) 0.28(3) -0.090(19) 0.09(2) 0.010(18)
C110 0.36(5) 0.26(4) 0.12(2) -0.07(2) -0.08(3) 0.15(4)
O39 0.19(3) 0.74(9) 0.90(11) 0.59(9) -0.06(5) 0.12(4)
O40 0.45(5) 0.17(2) 0.50(5) -0.12(3) -0.09(4) -0.14(3)
C113 0.27(4) 0.29(5) 0.30(5) 0.10(4) -0.12(4) -0.11(4)
O41 0.32(4) 0.78(8) 0.19(2) -0.17(3) -0.10(2) 0.37(5)
S4 0.228(11) 0.131(7) 1.02(5) 0.103(16) 0.29(2) 0.072(7)
P4 0.146(8) 0.45(2) 0.160(9) -0.075(12) -0.001(6) -0.004(11)
C105 0.078(14) 0.093(15) 0.79(9) -0.17(3) -0.05(3) -0.008(11)
O42 0.26(3) 0.110(14) 1.22(11) 0.04(3) -0.47(5) 0.026(15)
F24 0.107(13) 0.53(5) 0.82(7) -0.50(5) 0.05(2) -0.034(18)
C115 0.24(3) 0.35(4) 0.30(4) -0.26(4) -0.19(3) 0.22(3)
F21 0.43(4) 0.209(18) 0.169(16) 0.023(15) 0.030(19) 0.08(2)
F23 0.32(3) 0.29(2) 0.25(2) -0.15(2) 0.15(2) -0.11(2)
F22 0.173(16) 0.41(3) 0.23(2) -0.15(2) 0.005(13) -0.019(17)
O30 0.060(6) 0.097(8) 0.128(9) -0.013(7) -0.021(6) 0.012(5)
O31 0.080(9) 0.199(16) 0.203(17) 0.083(14) -0.016(10) -0.005(9)
F20 0.26(3) 1.56(16) 0.20(2) -0.13(5) 0.00(2) -0.48(6)
O32 0.10(2) 1.17(15) 1.9(2) -1.00(17) -0.39(6) 0.28(5)
C106 0.18(3) 0.28(4) 0.16(2) 0.04(3) 0.00(2) -0.12(3)
C100 1.8(4) 2.0(5) 1.6(3) -1.0(3) 1.7(3) -1.0(3)
Pd1 0.0523(5) 0.0583(5) 0.0367(4) -0.0098(4) -0.0037(3) -0.0056(4)
N1 0.058(5) 0.047(5) 0.024(4) -0.006(3) 0.005(3) -0.010(4)
N2 0.057(5) 0.038(4) 0.041(5) -0.001(4) -0.003(4) -0.003(4)
N3 0.056(5) 0.042(4) 0.038(4) -0.007(4) -0.007(4) -0.009(4)
N4 0.056(5) 0.060(6) 0.041(5) -0.018(4) -0.011(4) -0.002(4)
N5 0.057(6) 0.063(6) 0.041(5) -0.005(4) 0.005(4) -0.009(4)
N6 0.069(7) 0.081(7) 0.061(6) -0.019(6) -0.005(5) -0.013(5)
C1 0.042(6) 0.036(5) 0.046(6) -0.014(4) -0.003(4) 0.000(4)
C2 0.080(8) 0.045(6) 0.031(5) -0.017(4) -0.010(5) 0.003(5)
C3 0.053(6) 0.032(5) 0.022(4) -0.003(4) -0.005(4) -0.006(4)
C4 0.053(6) 0.040(5) 0.045(6) -0.008(5) -0.001(5) -0.007(5)
C5 0.058(7) 0.036(5) 0.050(6) -0.003(5) 0.007(5) 0.002(5)
C6 0.049(6) 0.036(5) 0.058(7) -0.009(5) -0.004(5) 0.001(4)
C7 0.054(6) 0.023(4) 0.055(6) -0.009(4) 0.001(5) 0.005(4)
C8 0.062(6) 0.042(5) 0.023(4) -0.004(4) -0.006(4) -0.004(5)
C9 0.049(6) 0.034(5) 0.054(6) -0.009(5) -0.005(5) 0.001(4)
C10 0.083(9) 0.034(5) 0.050(6) -0.008(5) -0.021(6) 0.009(5)
C11 0.045(6) 0.062(7) 0.041(6) 0.001(5) -0.002(5) -0.014(5)
C12 0.089(9) 0.045(6) 0.050(6) -0.015(5) 0.008(6) -0.029(6)
C13 0.075(8) 0.055(7) 0.057(7) -0.021(6) -0.007(6) -0.019(6)
C14 0.041(5) 0.050(6) 0.045(6) -0.011(5) -0.008(4) 0.002(4)
C15 0.102(9) 0.037(5) 0.038(6) -0.009(5) -0.008(6) -0.002(6)
C16 0.098(9) 0.037(6) 0.048(6) -0.012(5) -0.020(6) -0.005(6)
C17 0.065(7) 0.054(6) 0.040(6) -0.018(5) -0.012(5) 0.009(5)
C18 0.072(7) 0.055(6) 0.039(6) -0.017(5) -0.012(5) 0.014(6)
C19 0.056(7) 0.086(8) 0.043(6) -0.047(6) -0.003(5) 0.007(6)
C20 0.060(6) 0.050(6) 0.040(5) -0.025(5) -0.003(5) -0.005(5)
C21 0.059(7) 0.059(7) 0.038(6) -0.016(5) -0.009(5) 0.012(5)
C22 0.062(8) 0.085(9) 0.083(10) -0.010(8) -0.003(7) -0.017(7)
C23 0.079(10) 0.069(9) 0.103(12) 0.005(8) -0.004(8) -0.025(7)
Pd2 0.0603(6) 0.0715(6) 0.0368(4) -0.0143(4) -0.0134(4) 0.0151(4)
N7 0.051(5) 0.052(5) 0.023(4) 0.001(3) -0.011(3) -0.002(4)
N8 0.048(5) 0.036(4) 0.036(4) 0.006(3) -0.007(3) -0.011(4)
N9 0.038(4) 0.040(4) 0.045(5) -0.010(4) -0.013(4) 0.002(3)
N10 0.048(5) 0.073(6) 0.047(5) -0.018(5) -0.011(4) 0.010(5)
N11 0.085(8) 0.129(11) 0.085(9) -0.045(8) -0.029(7) 0.041(8)
N12 0.080(7) 0.060(6) 0.044(5) -0.017(4) -0.028(5) 0.018(5)
C24 0.065(7) 0.050(6) 0.039(5) -0.016(5) -0.008(5) -0.010(5)
C25 0.061(7) 0.038(5) 0.036(5) -0.007(4) -0.011(5) -0.005(5)
C26 0.061(6) 0.035(5) 0.025(4) 0.001(4) -0.012(4) -0.008(4)
C27 0.042(6) 0.041(5) 0.056(6) -0.009(5) -0.011(5) -0.004(4)
C28 0.063(7) 0.045(6) 0.053(6) -0.006(5) -0.022(5) -0.009(5)
C29 0.059(6) 0.025(4) 0.040(5) -0.004(4) -0.005(4) -0.007(4)
C30 0.053(6) 0.042(5) 0.037(5) -0.005(4) -0.010(4) -0.017(5)
C31 0.042(5) 0.040(5) 0.027(4) 0.004(4) -0.009(4) -0.003(4)
C32 0.064(7) 0.023(4) 0.078(8) -0.004(5) -0.019(6) -0.013(5)
C33 0.052(7) 0.031(5) 0.099(10) 0.009(6) -0.029(6) -0.013(5)
C34 0.041(5) 0.048(6) 0.034(5) 0.008(4) -0.002(4) -0.006(4)
C35 0.075(7) 0.042(6) 0.039(6) -0.011(5) -0.007(5) -0.011(5)
C36 0.053(6) 0.046(6) 0.041(5) -0.009(5) -0.008(5) -0.009(5)
C37 0.042(5) 0.048(6) 0.035(5) -0.012(4) -0.004(4) 0.004(4)
C38 0.081(8) 0.044(6) 0.053(6) -0.021(5) -0.031(6) 0.001(5)
C39 0.074(8) 0.033(5) 0.076(8) -0.017(5) -0.037(6) 0.004(5)
C40 0.067(7) 0.072(8) 0.043(6) -0.021(6) -0.008(5) -0.012(6)
C41 0.048(6) 0.108(9) 0.042(5) -0.057(6) 0.025(4) -0.056(6)
C42 0.041(5) 0.055(6) 0.044(6) -0.021(5) -0.009(4) 0.006(5)
C43 0.077(8) 0.063(7) 0.032(5) -0.019(5) -0.012(5) -0.017(6)
C44 0.053(7) 0.086(9) 0.052(7) -0.017(6) -0.021(5) -0.008(6)
C45 0.076(9) 0.077(9) 0.077(9) -0.008(8) -0.026(8) 0.019(7)
C46 0.090(10) 0.069(8) 0.081(10) -0.016(7) -0.042(9) 0.017(7)
C47 0.064(7) 0.049(6) 0.039(5) -0.006(5) -0.009(5) -0.029(5)
C48 0.090(9) 0.044(6) 0.050(7) -0.004(5) -0.021(6) -0.019(6)
C49 0.072(8) 0.060(7) 0.051(7) -0.008(6) -0.013(6) -0.040(6)
C50 0.047(6) 0.051(6) 0.045(6) 0.000(5) -0.012(5) -0.015(5)
C51 0.067(7) 0.058(6) 0.042(6) -0.011(5) -0.013(5) -0.029(6)
C52 0.064(7) 0.038(5) 0.051(6) -0.014(5) -0.006(5) -0.015(5)
C53 0.060(7) 0.060(7) 0.056(7) -0.007(6) -0.012(5) -0.012(5)
C54 0.101(10) 0.048(6) 0.052(7) 0.002(6) 0.002(7) -0.013(6)
C55 0.072(9) 0.050(7) 0.115(13) 0.001(8) 0.018(8) 0.004(6)
C56 0.094(10) 0.065(8) 0.068(9) -0.027(7) -0.005(7) -0.009(7)
C57 0.052(7) 0.070(8) 0.066(8) -0.020(6) 0.017(6) -0.020(6)
C58 0.091(10) 0.080(9) 0.057(8) -0.028(7) 0.029(7) -0.042(8)
C59 0.094(11) 0.161(16) 0.040(7) -0.023(9) 0.003(7) -0.051(11)
C60 0.25(3) 0.030(7) 0.167(19) 0.026(9) -0.16(2) -0.052(11)
C61 0.087(11) 0.170(13) 0.037(7) 0.025(9) -0.023(7) 0.012(9)
C62 0.105(12) 0.140(12) 0.046(8) 0.033(9) -0.013(8) -0.031(10)
C63 0.137(15) 0.085(10) 0.040(7) 0.015(7) -0.006(8) -0.028(10)
C64 0.093(11) 0.079(9) 0.038(6) -0.004(6) -0.002(6) 0.003(8)
C65 0.088(10) 0.083(9) 0.052(7) -0.003(7) -0.011(7) -0.010(8)
C66 0.129(15) 0.131(13) 0.056(8) -0.038(10) -0.027(9) 0.029(10)
C67 0.106(12) 0.106(12) 0.044(7) 0.000(8) -0.015(7) 0.005(10)
C68 0.135(16) 0.108(13) 0.080(11) -0.016(10) -0.032(11) 0.017(11)
C69 0.063(9) 0.094(11) 0.097(12) 0.001(9) -0.018(8) 0.009(8)
C70 0.17(2) 0.105(15) 0.128(19) -0.025(14) 0.045(17) 0.009(14)
C71 0.33(2) 0.152(13) 0.27(2) -0.109(17) -0.193(18) 0.134(17)
C72 0.43(3) 0.155(18) 0.33(3) -0.114(19) -0.27(2) 0.137(17)
C73 0.27(2) 0.056(6) 0.21(2) -0.017(8) -0.118(19) 0.031(12)
C74 0.111(10) 0.039(6) 0.138(15) -0.034(8) -0.032(10) -0.025(6)
O1 0.072(5) 0.050(4) 0.053(5) -0.007(4) -0.007(4) -0.026(4)
O2 0.070(5) 0.047(4) 0.067(5) 0.002(4) 0.005(4) -0.003(4)
O3 0.055(4) 0.051(4) 0.054(4) -0.016(4) 0.006(3) -0.003(3)
O4 0.065(5) 0.087(6) 0.046(4) -0.024(4) 0.002(4) -0.029(4)
O5 0.35(3) 0.188(17) 0.105(11) 0.047(11) -0.142(16) -0.114(19)
O6 0.114(8) 0.072(6) 0.057(6) 0.003(5) -0.010(5) -0.008(6)
O7 0.071(6) 0.079(6) 0.078(6) 0.015(5) -0.013(5) 0.004(5)
O8 0.248(18) 0.144(11) 0.136(12) -0.082(10) -0.090(12) 0.124(12)
O9 0.43(3) 0.092(10) 0.38(2) -0.101(14) -0.31(2) 0.100(13)
O10 0.096(7) 0.041(4) 0.102(7) -0.025(4) 0.003(5) -0.021(4)
C75 0.083(8) 0.029(5) 0.033(5) -0.008(4) 0.000(5) 0.005(5)
C76 0.069(7) 0.042(6) 0.033(5) -0.007(4) -0.012(5) 0.004(5)
C77 0.092(10) 0.044(6) 0.046(6) -0.014(5) -0.023(6) 0.030(6)
C78 0.109(11) 0.036(6) 0.052(7) -0.011(5) -0.011(7) 0.021(7)
C79 0.090(9) 0.029(5) 0.032(5) -0.002(4) -0.018(5) 0.008(5)
C80 0.095(9) 0.029(5) 0.040(6) -0.009(4) -0.008(6) 0.005(5)
C81 0.081(9) 0.051(6) 0.049(7) -0.012(5) -0.010(6) 0.004(6)
C82 0.102(11) 0.036(6) 0.075(9) -0.003(6) -0.015(8) -0.002(6)
C83 0.097(12) 0.068(9) 0.137(15) -0.025(10) -0.040(11) -0.012(8)
C84 0.101(12) 0.097(12) 0.101(12) -0.025(10) -0.049(10) -0.014(9)
C85 0.064(8) 0.118(12) 0.075(9) 0.000(9) -0.033(7) -0.023(8)
C86 0.097(11) 0.104(12) 0.076(10) -0.008(9) -0.033(8) -0.023(9)
C87 0.093(11) 0.152(16) 0.064(9) -0.062(10) -0.016(8) 0.035(11)
C88 0.46(5) 0.053(10) 0.048(9) -0.012(8) 0.050(17) 0.013(18)
C90 0.110(13) 0.110(13) 0.044(7) 0.011(7) -0.018(8) -0.032(10)
C95 0.121(14) 0.098(12) 0.060(9) 0.018(8) -0.039(9) -0.028(11)
C96 0.20(2) 0.096(12) 0.057(10) 0.031(9) 0.008(11) -0.042(13)
C97 0.063(9) 0.090(10) 0.100(12) -0.001(9) 0.006(8) -0.038(8)
C98 0.063(9) 0.080(10) 0.143(16) 0.017(11) -0.027(10) -0.027(8)
C99 0.19(3) 0.15(2) 0.49(5) -0.11(3) 0.00(3) -0.14(2)
C101 0.177(14) 0.090(10) 0.131(11) -0.048(10) -0.014(12) -0.050(10)
C102 0.161(12) 0.049(7) 0.109(11) -0.039(8) 0.004(9) -0.030(8)
O11 0.102(7) 0.032(4) 0.041(4) -0.007(3) -0.009(4) 0.017(4)
O12 0.070(6) 0.065(5) 0.077(6) -0.012(5) -0.016(5) -0.007(4)
O13 0.065(5) 0.082(6) 0.070(6) -0.005(5) -0.022(4) -0.012(4)
O14 0.082(6) 0.082(6) 0.059(5) -0.021(5) -0.020(5) 0.006(5)
O15 0.172(12) 0.072(7) 0.063(6) -0.018(5) 0.031(7) -0.045(7)
O16 0.121(9) 0.069(6) 0.072(6) 0.008(5) -0.037(6) -0.007(6)
O17 0.094(7) 0.092(7) 0.061(6) 0.014(5) -0.012(5) -0.033(5)
O18 0.150(11) 0.126(10) 0.092(9) -0.003(7) -0.018(8) -0.075(9)
O19 0.246(16) 0.100(9) 0.132(10) -0.049(9) 0.051(10) -0.049(10)
O20 0.094(6) 0.040(4) 0.073(6) -0.015(4) -0.013(5) -0.001(4)
S1 0.117(3) 0.0520(18) 0.071(2) -0.0117(17) -0.001(2) -0.0072(19)
O21 0.49(3) 0.109(11) 0.065(8) -0.038(8) 0.053(13) -0.040(15)
O22 0.109(8) 0.101(7) 0.069(6) -0.028(6) 0.003(5) -0.026(6)
O23 0.144(12) 0.054(7) 0.36(3) 0.003(11) 0.006(14) -0.013(7)
F25 0.250(18) 0.28(2) 0.105(10) -0.081(12) 0.026(10) -0.090(15)
F26 0.141(10) 0.186(12) 0.165(12) -0.076(10) 0.020(8) -0.041(9)
F27 0.156(11) 0.114(9) 0.228(16) -0.004(10) 0.020(10) 0.012(8)
C103 0.24(3) 0.125(16) 0.32(4) -0.14(2) -0.22(3) 0.123(19)
S2 0.109(3) 0.0580(19) 0.065(2) -0.0145(16) -0.0144(19) -0.0014(18)
C1O4 0.17(2) 0.093(14) 0.36(5) -0.12(2) 0.18(3) -0.059(15)
F28 0.137(11) 0.131(10) 0.40(3) 0.003(14) -0.097(14) -0.046(9)
F29 0.146(10) 0.152(10) 0.179(13) -0.064(10) -0.013(9) -0.010(8)
F30 0.46(3) 0.26(2) 0.200(17) -0.149(16) -0.22(2) 0.16(2)
O24 0.30(2) 0.108(9) 0.123(11) -0.022(8) -0.133(13) -0.031(11)
O25 0.212(19) 0.061(9) 0.60(5) 0.006(16) -0.18(3) -0.017(10)
O26 0.128(9) 0.099(7) 0.078(7) -0.047(6) -0.045(6) 0.050(6)
S3 0.127(5) 0.119(4) 0.171(6) 0.013(4) 0.045(4) 0.054(4)
O27 0.24(3) 0.20(2) 1.19(11) -0.42(5) -0.34(5) 0.11(2)
O28 0.182(16) 0.078(9) 1.02(8) 0.14(2) 0.38(3) 0.076(10)
O29 0.184(17) 0.102(11) 0.188(17) -0.013(11) -0.009(13) -0.017(11)
P1 0.0614(19) 0.069(2) 0.077(2) -0.0147(18) 0.0149(17) -0.0280(16)
F1 0.073(5) 0.130(9) 0.58(2) -0.186(13) -0.054(9) 0.009(5)
F2 0.073(4) 0.060(4) 0.078(5) -0.008(3) 0.010(4) -0.005(3)
F3 0.133(7) 0.097(5) 0.119(7) -0.044(5) 0.042(6) -0.072(5)
F4 0.59(2) 0.184(11) 0.092(6) -0.050(6) 0.073(10) -0.264(15)
F5 0.389(15) 0.087(7) 0.092(5) 0.004(5) -0.029(8) -0.075(9)
F6 0.113(6) 0.118(8) 0.50(2) -0.037(11) -0.144(10) -0.012(6)
P2 0.096(3) 0.0346(15) 0.079(2) -0.0127(15) -0.0241(19) -0.0171(15)
F7 0.117(7) 0.072(5) 0.146(8) -0.053(6) -0.046(6) 0.010(5)
F8 0.170(9) 0.083(6) 0.119(8) -0.013(5) -0.014(7) -0.070(6)
F9 0.076(5) 0.082(5) 0.155(8) -0.070(6) -0.018(5) -0.002(4)
F10 0.133(7) 0.043(4) 0.090(6) -0.020(4) -0.051(5) 0.002(4)
F11 0.101(6) 0.051(4) 0.089(5) -0.019(4) -0.048(4) -0.001(4)
F12 0.139(7) 0.060(4) 0.092(6) 0.002(4) -0.046(5) -0.025(5)
P3 0.075(2) 0.0363(14) 0.0659(19) -0.0198(14) 0.0041(16) -0.0037(13)
F13 0.144(7) 0.058(4) 0.078(5) -0.035(4) 0.029(5) -0.047(4)
F14 0.077(5) 0.122(7) 0.156(9) -0.101(7) 0.021(5) -0.016(5)
F15 0.148(8) 0.049(4) 0.075(5) -0.004(4) 0.015(5) -0.009(4)
F16 0.130(8) 0.080(6) 0.107(7) -0.017(5) -0.018(6) 0.040(5)
F17 0.104(6) 0.082(5) 0.113(7) -0.056(5) 0.032(5) -0.039(4)
F18 0.086(5) 0.059(4) 0.053(4) -0.021(3) 0.015(3) -0.012(3)

loop_
_atom_type_symbol
_atom_type_description
_atom_type_scat_dispersion_real
_atom_type_scat_dispersion_imag
_atom_type_scat_source
C C 0.0033 0.0016 'International Tables Vol C Tables 4.2.6.8 and 6.1.1.4'
H H 0.0000 0.0000 'International Tables Vol C Tables 4.2.6.8 and 6.1.1.4'
N N 0.0061 0.0033 'International Tables Vol C Tables 4.2.6.8 and 6.1.1.4'
O O 0.0106 0.0060 'International Tables Vol C Tables 4.2.6.8 and 6.1.1.4'
F F 0.0171 0.0103 'International Tables Vol C Tables 4.2.6.8 and 6.1.1.4'
P P 0.1023 0.0942 'International Tables Vol C Tables 4.2.6.8 and 6.1.1.4'
S S 0.1246 0.1234 'International Tables Vol C Tables 4.2.6.8 and 6.1.1.4'
Pd Pd -0.9988 1.0072 'International Tables Vol C Tables 4.2.6.8 and 6.1.1.4'

loop_
_geom_angle_atom_site_label_1
_geom_angle_atom_site_label_2
_geom_angle_atom_site_label_3
_geom_angle
_geom_angle_site_symmetry_1
_geom_angle_site_symmetry_3
C92 C93 C94 123.5(18) . .
C89 C94 C93 115.7(19) . .
C89 C94 O15 134.0(19) . .
C93 C94 O15 110(2) . .
C93 C92 C91 119.7(15) . .
C94 C89 C90 124.5(16) . .
O16 C91 C90 123.7(17) . .
O16 C91 C92 116.5(13) . .
C90 C91 C92 119.8(17) . .
C106 S4 O30 131(2) . .
C106 S4 O42 89(2) . .
O30 S4 O42 139.2(19) . .
C106 S4 O31 160(2) . .
O30 S4 O31 46.0(7) . .
O42 S4 O31 99.4(16) . .
F24 P4 F20 109(2) . .
F24 P4 F23 152(2) . .
F20 P4 F23 94.1(18) . .
F24 P4 F21 110.5(19) . .
F20 P4 F21 91(3) . .
F23 P4 F21 85.1(14) . .
F24 P4 F22 77.1(12) . .
F20 P4 F22 170(3) . .
F23 P4 F22 82.6(12) . .
F21 P4 F22 80.1(14) . .
O31 O30 O32 115(3) . .
O31 O30 S4 70.9(12) . .
O32 O30 S4 104(4) . .
O30 O31 S4 63.0(13) . .
C99 C100 O19 99(10) . .
N5 Pd1 N1 93.4(3) . .
N5 Pd1 N6 84.5(4) . .
N1 Pd1 N6 176.2(4) . .
N5 Pd1 N4 178.4(4) . .
N1 Pd1 N4 88.1(3) . .
N6 Pd1 N4 93.9(4) . .
C1 N1 C5 119.1(9) . .
C1 N1 Pd1 119.2(7) . .
C5 N1 Pd1 121.3(7) . .
C6 N2 C10 119.6(9) . .
C6 N2 C11 121.2(9) . .
C10 N2 C11 119.1(9) . .
C16 N3 C12 122.0(9) 2_666 .
C16 N3 C11 119.1(8) 2_666 .
C12 N3 C11 118.9(8) . .
C21 N4 C17 118.6(9) . .
C21 N4 Pd1 121.4(7) . .
C17 N4 Pd1 119.6(7) . .
C22 N5 Pd1 107.9(8) . .
C23 N6 Pd1 109.6(8) . .
C2 C1 N1 122.8(9) . .
C1 C2 C3 120.3(9) . .
C4 C3 C2 115.5(9) . .
C4 C3 C8 123.6(8) . .
C2 C3 C8 120.8(9) . .
C3 C4 C5 121.6(9) . .
N1 C5 C4 120.6(9) . .
N2 C6 C7 119.9(9) . .
C6 C7 C8 122.7(9) . .
C7 C8 C9 115.7(10) . .
C7 C8 C3 123.0(9) . .
C9 C8 C3 121.3(9) . .
C10 C9 C8 121.6(9) . .
C9 C10 N2 120.5(10) . .
N2 C11 N3 108.5(8) . .
N3 C12 C13 118.5(9) . 2_666
C12 C13 C14 121.5(10) 2_666 .
C15 C14 C13 114.9(10) . .
C15 C14 C20 123.0(9) . .
C13 C14 C20 122.0(9) . .
C16 C15 C14 123.9(10) . .
N3 C16 C15 119.1(9) 2_666 .
N4 C17 C18 123.0(10) . .
C17 C18 C20 119.2(10) . .
C20 C19 C21 114.2(10) . .
C18 C20 C19 121.1(10) . .
C18 C20 C14 121.1(9) . .
C19 C20 C14 117.7(10) . .
N4 C21 C19 123.4(9) . .
N5 C22 C23 108.0(11) . .
N6 C23 C22 106.4(11) . .
N7 Pd2 N10 88.4(3) . .
N7 Pd2 N12 92.9(3) . .
N10 Pd2 N12 178.6(4) . .
N7 Pd2 N11 176.1(5) . .
N10 Pd2 N11 93.9(4) . .
N12 Pd2 N11 84.8(4) . .
C28 N7 C24 118.3(9) . .
C28 N7 Pd2 123.2(7) . .
C24 N7 Pd2 118.2(7) . .
C33 N8 C29 120.3(8) . .
C33 N8 C34 119.7(8) . .
C29 N8 C34 120.0(8) . .
C35 N9 C39 122.0(9) . .
C35 N9 C34 119.1(8) . .
C39 N9 C34 118.8(8) . .
C40 N10 C44 117.8(10) . .
C40 N10 Pd2 121.0(8) . .
C44 N10 Pd2 120.9(7) . .
C45 N11 Pd2 107.5(8) . .
C46 N12 Pd2 107.4(7) . .
N7 C24 C25 121.9(9) . .
C24 C25 C26 119.0(9) . .
C27 C26 C25 117.1(9) . .
C27 C26 C31 124.0(8) . .
C25 C26 C31 118.9(9) . .
C26 C27 C28 121.0(9) . .
N7 C28 C27 122.6(10) . .
C30 C29 N8 120.5(8) . .
C29 C30 C31 121.9(9) . .
C32 C31 C30 116.1(9) . .
C32 C31 C26 122.5(9) . .
C30 C31 C26 121.4(8) . .
C31 C32 C33 121.2(9) . .
N8 C33 C32 119.9(9) . .
N8 C34 N9 109.3(7) . .
N9 C35 C36 121.4(9) . .
C35 C36 C37 119.7(9) . 2_656
C38 C37 C36 117.4(9) . 2_656
C38 C37 C42 122.0(8) . .
C36 C37 C42 120.5(9) 2_656 .
C39 C38 C37 120.0(9) 2_656 .
N9 C39 C38 119.4(9) . 2_656
N10 C40 C43 121.5(11) . .
C42 C41 C44 105.7(10) . .
C41 C42 C43 128.9(10) . .
C41 C42 C37 108.3(10) . .
C43 C42 C37 122.5(9) . .
C42 C43 C40 121.3(10) . .
N10 C44 C41 124.4(9) . .
N11 C45 C46 108.0(12) . .
N12 C46 C45 107.1(11) . .
O10 C47 C52 116.4(9) . .
O10 C47 C48 125.5(10) . .
C52 C47 C48 118.0(11) . .
C49 C48 C47 119.3(10) . .
C48 C49 C50 123.1(10) . .
C49 C50 O1 117.8(9) . .
C49 C50 C51 119.4(11) . .
O1 C50 C51 122.7(9) . .
C50 C51 C52 118.5(10) . .
C47 C52 C51 121.6(10) . .
O1 C53 C54 108.8(9) . .
O2 C54 C53 108.7(10) . .
C56 C55 O2 113.4(12) . .
C55 C56 O3 110.0(10) . .
O3 C57 C58 114.4(10) . .
O4 C58 C57 109.2(9) . .
O4 C59 C60 104.3(10) . .
O5 C60 C59 94.8(19) . .
C66 C61 C62 126.7(18) . .
C66 C61 O5 106(2) . .
C62 C61 O5 127(2) . .
C61 C62 C63 112.4(17) . .
C64 C63 C62 124.2(17) . .
O6 C64 C65 124.0(15) . .
O6 C64 C63 117.8(14) . .
C65 C64 C63 118.2(15) . .
C64 C65 C66 120.9(15) . .
C61 C66 C65 117.3(18) . .
O6 C67 C68 104.8(14) . .
O7 C68 C67 107.7(12) . .
C70 C69 O7 110.3(14) . .
C69 C70 O8 113(2) . .
O8 C71 C72 110(2) . .
O9 C72 C71 116(3) . .
C74 C73 O9 103(2) . .
C73 C74 O10 118.7(17) . .
C50 O1 C53 118.5(8) . .
C54 O2 C55 112.2(10) . .
C57 O3 C56 116.0(8) . .
C58 O4 C59 115.7(10) . .
C60 O5 C61 99(2) . .
C64 O6 C67 117.5(12) . .
C68 O7 C69 111.3(11) . .
C71 O8 C70 109.5(17) . .
C72 O9 C73 126(2) . .
C47 O10 C74 118.3(10) . .
C80 C75 C76 118.5(10) . .
C75 C76 C77 120.8(12) . .
C75 C76 O11 123.6(10) . .
C77 C76 O11 115.6(10) . .
C78 C77 C76 121.2(11) . .
C77 C78 C79 120.4(11) . .
O20 C79 C78 125.5(10) . .
O20 C79 C80 118.5(10) . .
C78 C79 C80 116.0(12) . .
C75 C80 C79 123.0(11) . .
C82 C81 O11 108.0(9) . .
O12 C82 C81 112.3(11) . .
O12 C83 C84 109.2(14) . .
O13 C84 C83 108.5(12) . .
O13 C85 C86 111.5(12) . .
O14 C86 C85 109.7(11) . .
O14 C87 C88 109.8(11) . .
O15 C88 C87 96.1(16) . .
C91 C90 C89 116.7(17) . .
O16 C95 C96 107.8(14) . .
O17 C96 C95 108.0(13) . .
C98 C97 O17 112.7(12) . .
C97 C98 O18 119.6(14) . .
O18 C99 C100 135(6) . .
C102 C101 O19 105.3(16) . .
O20 C102 C101 108.4(14) . .
C76 O11 C81 115.7(8) . .
C82 O12 C83 114.4(12) . .
C84 O13 C85 116.8(11) . .
C86 O14 C87 114.2(11) . .
C88 O15 C94 96.9(19) . .
C91 O16 C95 117.2(13) . .
C96 O17 C97 111.0(13) . .
C98 O18 C99 121.5(15) . .
C100 O19 C101 102(6) . .
C79 O20 C102 116.8(11) . .
O23 S1 O21 104.6(11) . .
O23 S1 O22 137.7(11) . .
O21 S1 O22 100.4(8) . .
O23 S1 C103 104.9(12) . .
O21 S1 C103 105.9(16) . .
O22 S1 C103 100.1(8) . .
F27 C103 F26 99.4(17) . .
F27 C103 F25 95(2) . .
F26 C103 F25 88(2) . .
F27 C103 S1 133(3) . .
F26 C103 S1 119.2(12) . .
F25 C103 S1 110.3(14) . .
O25 S2 O24 104.7(14) . .
O25 S2 O26 136.6(16) . .
O24 S2 O26 104.6(7) . .
O25 S2 C1O4 103.0(13) . .
O24 S2 C1O4 99.9(17) . .
O26 S2 C1O4 102.7(9) . .
F28 C1O4 F29 108.2(18) . .
F28 C1O4 F30 88(3) . .
F29 C1O4 F30 87(2) . .
F28 C1O4 S2 127.9(19) . .
F29 C1O4 S2 122.8(16) . .
F30 C1O4 S2 104.3(19) . .
O28 S3 O27 159(3) . .
O28 S3 O29 107.0(11) . .
O27 S3 O29 75.3(14) . .
O28 S3 C105 112(3) . .
O27 S3 C105 88.4(15) . .
O29 S3 C105 93.1(12) . .
S3 O27 O29 53.4(11) . .
S3 O29 O27 51.3(7) . .
F4 P1 F6 100.4(14) . .
F4 P1 F5 171.9(14) . .
F6 P1 F5 87.6(11) . .
F4 P1 F1 84.8(12) . .
F6 P1 F1 174.5(13) . .
F5 P1 F1 87.2(11) . .
F4 P1 F2 89.3(6) . .
F6 P1 F2 90.7(6) . .
F5 P1 F2 91.7(5) . .
F1 P1 F2 87.4(5) . .
F4 P1 F3 91.9(6) . .
F6 P1 F3 92.7(7) . .
F5 P1 F3 86.6(6) . .
F1 P1 F3 89.1(6) . .
F2 P1 F3 176.2(6) . .
F8 P2 F10 89.8(5) . .
F8 P2 F9 91.2(5) . .
F10 P2 F9 179.0(5) . .
F8 P2 F11 90.3(5) . .
F10 P2 F11 89.7(4) . .
F9 P2 F11 89.9(4) . .
F8 P2 F12 178.3(6) . .
F10 P2 F12 88.5(5) . .
F9 P2 F12 90.5(5) . .
F11 P2 F12 89.2(4) . .
F8 P2 F7 88.8(6) . .
F10 P2 F7 90.2(4) . .
F9 P2 F7 90.2(4) . .
F11 P2 F7 179.1(5) . .
F12 P2 F7 91.8(5) . .
F15 P3 F14 91.0(5) . .
F15 P3 F13 88.6(5) . .
F14 P3 F13 179.5(5) . .
F15 P3 F16 175.4(6) . .
F14 P3 F16 93.2(6) . .
F13 P3 F16 87.1(5) . .
F15 P3 F18 89.4(4) . .
F14 P3 F18 89.5(4) . .
F13 P3 F18 90.1(4) . .
F16 P3 F18 88.8(5) . .
F15 P3 F17 91.9(5) . .
F14 P3 F17 90.4(4) . .
F13 P3 F17 89.9(4) . .
F16 P3 F17 89.9(5) . .
F18 P3 F17 178.6(5) . .

loop_
_geom_bond_atom_site_label_1
_geom_bond_atom_site_label_2
_geom_bond_distance
_geom_bond_site_symmetry_2
O34 C108 1.44(4) .
C93 C92 1.31(2) .
C93 C94 1.42(2) .
C94 C89 1.32(3) .
C94 O15 1.48(2) .
C92 C91 1.39(2) .
C89 C90 1.40(2) .
C91 O16 1.383(19) .
C91 C90 1.40(2) .
O36 C118 1.63(5) .
O37 C109 1.49(3) .
O38 C110 1.68(4) .
O39 C115 1.40(2) .
O40 C113 1.55(5) .
S4 C106 1.37(3) .
S4 O30 1.57(2) .
S4 O42 1.55(2) .
S4 O31 1.66(2) .
P4 F24 1.44(2) .
P4 F20 1.50(3) .
P4 F23 1.69(2) .
P4 F21 1.85(3) .
P4 F22 1.90(2) .
C105 S3 1.87(4) .
O30 O31 1.268(18) .
O30 O32 1.29(4) .
C100 C99 1.26(9) .
C100 O19 1.46(12) .
Pd1 N5 2.027(9) .
Pd1 N1 2.034(8) .
Pd1 N6 2.035(10) .
Pd1 N4 2.038(9) .
N1 C1 1.329(12) .
N1 C5 1.339(12) .
N2 C6 1.341(12) .
N2 C10 1.401(13) .
N2 C11 1.462(13) .
N3 C16 1.345(12) 2_666
N3 C12 1.374(12) .
N3 C11 1.488(13) .
N4 C21 1.326(13) .
N4 C17 1.353(12) .
N5 C22 1.483(15) .
N6 C23 1.498(17) .
C1 C2 1.331(15) .
C2 C3 1.425(13) .
C3 C4 1.364(13) .
C3 C8 1.462(14) .
C4 C5 1.376(14) .
C6 C7 1.368(14) .
C7 C8 1.359(13) .
C8 C9 1.441(13) .
C9 C10 1.301(15) .
C12 C13 1.372(16) 2_666
C13 C12 1.372(16) 2_666
C13 C14 1.431(15) .
C14 C15 1.382(14) .
C14 C20 1.465(14) .
C15 C16 1.348(15) .
C16 N3 1.345(12) 2_666
C17 C18 1.347(15) .
C18 C20 1.370(14) .
C19 C20 1.417(12) .
C19 C21 1.434(16) .
C22 C23 1.539(19) .
Pd2 N7 2.008(8) .
Pd2 N10 2.013(9) .
Pd2 N12 2.026(9) .
Pd2 N11 2.050(11) .
N7 C28 1.321(12) .
N7 C24 1.351(13) .
N8 C33 1.360(12) .
N8 C29 1.370(12) .
N8 C34 1.443(12) .
N9 C35 1.318(12) .
N9 C39 1.343(12) .
N9 C34 1.501(12) .
N10 C40 1.358(13) .
N10 C44 1.344(15) .
N11 C45 1.491(17) .
N12 C46 1.507(15) .
C24 C25 1.407(15) .
C25 C26 1.412(12) .
C26 C27 1.360(13) .
C26 C31 1.459(13) .
C27 C28 1.394(14) .
C29 C30 1.345(14) .
C30 C31 1.434(13) .
C31 C32 1.379(13) .
C32 C33 1.406(15) .
C35 C36 1.341(14) .
C36 C37 1.416(13) 2_656
C37 C38 1.387(14) .
C37 C36 1.416(13) 2_656
C37 C42 1.476(14) .
C38 C39 1.381(15) 2_656
C39 C38 1.381(15) 2_656
C40 C43 1.379(15) .
C41 C42 1.343(12) .
C41 C44 1.658(17) .
C42 C43 1.356(15) .
C45 C46 1.50(2) .
C47 O10 1.341(13) .
C47 C52 1.357(13) .
C47 C48 1.417(15) .
C48 C49 1.344(16) .
C49 C50 1.347(14) .
C50 O1 1.371(13) .
C50 C51 1.379(14) .
C51 C52 1.406(15) .
C53 O1 1.458(13) .
C53 C54 1.496(17) .
C54 O2 1.420(14) .
C55 C56 1.416(19) .
C55 O2 1.429(14) .
C56 O3 1.503(14) .
C57 O3 1.402(13) .
C57 C58 1.476(18) .
C58 O4 1.427(16) .
C59 O4 1.443(16) .
C59 C60 1.80(3) .
C60 O5 1.12(2) .
C61 C66 1.31(3) .
C61 C62 1.45(3) .
C61 O5 1.58(3) .
C62 C63 1.41(2) .
C63 C64 1.40(2) .
C64 O6 1.327(17) .
C64 C65 1.378(19) .
C65 C66 1.45(2) .
C67 O6 1.426(18) .
C67 C68 1.53(2) .
C68 O7 1.457(18) .
C69 C70 1.37(2) .
C69 O7 1.465(16) .
C70 O8 1.45(3) .
C71 O8 1.35(3) .
C71 C72 1.46(4) .
C72 O9 1.22(3) .
C73 C74 1.25(3) .
C73 O9 1.62(3) .
C74 O10 1.477(13) .
C75 C80 1.354(16) .
C75 C76 1.362(14) .
C76 C77 1.378(15) .
C76 O11 1.391(14) .
C77 C78 1.360(18) .
C78 C79 1.399(16) .
C79 O20 1.351(14) .
C79 C80 1.427(14) .
C81 C82 1.476(18) .
C81 O11 1.469(13) .
C82 O12 1.393(15) .
C83 O12 1.430(17) .
C83 C84 1.56(2) .
C84 O13 1.366(16) .
C85 O13 1.450(15) .
C85 C86 1.52(2) .
C86 O14 1.369(17) .
C87 O14 1.477(16) .
C87 C88 1.73(3) .
C88 O15 1.23(2) .
C95 O16 1.378(19) .
C95 C96 1.63(2) .
C96 O17 1.359(18) .
C97 C98 1.37(2) .
C97 O17 1.435(16) .
C98 O18 1.44(2) .
C99 O18 1.47(3) .
C101 C102 1.41(2) .
C101 O19 1.53(2) .
C102 O20 1.367(14) .
S1 O23 1.394(12) .
S1 O21 1.432(13) .
S1 O22 1.489(10) .
S1 C103 1.66(3) .
F25 C103 1.58(4) .
F26 C103 1.49(3) .
F27 C103 1.26(2) .
S2 O25 1.321(15) .
S2 O24 1.432(11) .
S2 O26 1.454(9) .
S2 C1O4 1.67(2) .
C1O4 F28 1.21(2) .
C1O4 F29 1.36(2) .
C1O4 F30 1.66(4) .
S3 O28 1.162(15) .
S3 O27 1.441(18) .
S3 O29 1.482(17) .
O27 O29 1.79(4) .
P1 F4 1.466(12) .
P1 F6 1.481(12) .
P1 F5 1.508(12) .
P1 F1 1.531(11) .
P1 F2 1.585(7) .
P1 F3 1.597(9) .
P2 F8 1.580(9) .
P2 F10 1.585(8) .
P2 F9 1.587(8) .
P2 F11 1.584(8) .
P2 F12 1.594(9) .
P2 F7 1.611(9) .
P3 F15 1.592(9) .
P3 F14 1.581(8) .
P3 F13 1.600(8) .
P3 F16 1.597(9) .
P3 F18 1.610(7) .
P3 F17 1.622(8) .

loop_
_geom_torsion_atom_site_label_1
_geom_torsion_atom_site_label_2
_geom_torsion_atom_site_label_3
_geom_torsion_atom_site_label_4
_geom_torsion
_geom_torsion_site_symmetry_1
_geom_torsion_site_symmetry_4
C92 C93 C94 C89 4(2) . .
C92 C93 C94 O15 -178.9(12) . .
C94 C93 C92 C91 -1(2) . .
C93 C94 C89 C90 -6(2) . .
O15 C94 C89 C90 178.3(13) . .
C93 C92 C91 O16 179.8(12) . .
C93 C92 C91 C90 0(2) . .
C106 S4 O30 O31 153(3) . .
O42 S4 O30 O31 -40(4) . .
C106 S4 O30 O32 42(4) . .
O42 S4 O30 O32 -151(4) . .
O31 S4 O30 O32 -112(2) . .
O32 O30 O31 S4 97(5) . .
C106 S4 O31 O30 -91(8) . .
O42 S4 O31 O30 155(3) . .
N5 Pd1 N1 C1 -80.0(7) . .
N6 Pd1 N1 C1 -22(5) . .
N4 Pd1 N1 C1 100.1(7) . .
N5 Pd1 N1 C5 107.7(8) . .
N6 Pd1 N1 C5 166(5) . .
N4 Pd1 N1 C5 -72.2(8) . .
N5 Pd1 N4 C21 -77(13) . .
N1 Pd1 N4 C21 99.9(9) . .
N6 Pd1 N4 C21 -83.4(9) . .
N5 Pd1 N4 C17 109(13) . .
N1 Pd1 N4 C17 -73.8(8) . .
N6 Pd1 N4 C17 103.0(8) . .
N1 Pd1 N5 C22 158.4(8) . .
N6 Pd1 N5 C22 -18.3(8) . .
N4 Pd1 N5 C22 -25(13) . .
N5 Pd1 N6 C23 -11.0(8) . .
N1 Pd1 N6 C23 -70(5) . .
N4 Pd1 N6 C23 168.9(8) . .
C5 N1 C1 C2 0.3(14) . .
Pd1 N1 C1 C2 -172.2(8) . .
N1 C1 C2 C3 1.5(15) . .
C1 C2 C3 C4 -2.0(13) . .
C1 C2 C3 C8 178.1(9) . .
C2 C3 C4 C5 0.9(14) . .
C8 C3 C4 C5 -179.2(9) . .
C1 N1 C5 C4 -1.4(14) . .
Pd1 N1 C5 C4 170.9(8) . .
C3 C4 C5 N1 0.8(16) . .
C10 N2 C6 C7 -1.2(15) . .
C11 N2 C6 C7 179.5(9) . .
N2 C6 C7 C8 0.2(16) . .
C6 C7 C8 C9 -0.7(15) . .
C6 C7 C8 C3 -179.6(9) . .
C4 C3 C8 C7 -178.3(9) . .
C2 C3 C8 C7 1.6(13) . .
C4 C3 C8 C9 2.9(13) . .
C2 C3 C8 C9 -177.3(8) . .
C7 C8 C9 C10 2.4(15) . .
C3 C8 C9 C10 -178.7(9) . .
C8 C9 C10 N2 -3.4(16) . .
C6 N2 C10 C9 2.8(15) . .
C11 N2 C10 C9 -177.9(10) . .
C6 N2 C11 N3 -103.4(11) . .
C10 N2 C11 N3 77.3(11) . .
C16 N3 C11 N2 -108.7(11) 2_666 .
C12 N3 C11 N2 70.9(12) . .
C16 N3 C12 C13 0.3(17) 2_666 2_666
C11 N3 C12 C13 -179.3(10) . 2_666
C12 C13 C14 C15 2.9(16) 2_666 .
C12 C13 C14 C20 -174.6(11) 2_666 .
C13 C14 C15 C16 0.5(18) . .
C20 C14 C15 C16 178.1(11) . .
C14 C15 C16 N3 -3.8(19) . 2_666
C21 N4 C17 C18 0.6(17) . .
Pd1 N4 C17 C18 174.4(9) . .
N4 C17 C18 C20 2.6(18) . .
C17 C18 C20 C19 -6.6(17) . .
C17 C18 C20 C14 178.0(10) . .
C21 C19 C20 C18 7.0(16) . .
C21 C19 C20 C14 -177.5(9) . .
C15 C14 C20 C18 -33.4(16) . .
C13 C14 C20 C18 144.0(11) . .
C15 C14 C20 C19 151.1(11) . .
C13 C14 C20 C19 -31.5(15) . .
C17 N4 C21 C19 0.2(16) . .
Pd1 N4 C21 C19 -173.5(8) . .
C20 C19 C21 N4 -3.9(16) . .
Pd1 N5 C22 C23 43.5(12) . .
Pd1 N6 C23 C22 36.6(12) . .
N5 C22 C23 N6 -52.9(14) . .
N10 Pd2 N7 C28 76.0(8) . .
N12 Pd2 N7 C28 -104.6(8) . .
N11 Pd2 N7 C28 -157(5) . .
N10 Pd2 N7 C24 -97.9(7) . .
N12 Pd2 N7 C24 81.5(7) . .
N11 Pd2 N7 C24 29(6) . .
N7 Pd2 N10 C40 75.2(8) . .
N12 Pd2 N10 C40 -80(19) . .
N11 Pd2 N10 C40 -101.7(9) . .
N7 Pd2 N10 C44 -98.6(9) . .
N12 Pd2 N10 C44 107(18) . .
N11 Pd2 N10 C44 84.5(9) . .
N7 Pd2 N11 C45 66(6) . .
N10 Pd2 N11 C45 -167.9(10) . .
N12 Pd2 N11 C45 12.6(10) . .
N7 Pd2 N12 C46 -160.1(8) . .
N10 Pd2 N12 C46 -5(19) . .
N11 Pd2 N12 C46 16.8(9) . .
C28 N7 C24 C25 -0.5(14) . .
Pd2 N7 C24 C25 173.7(7) . .
N7 C24 C25 C26 0.1(14) . .
C24 C25 C26 C27 0.5(13) . .
C24 C25 C26 C31 -179.0(8) . .
C25 C26 C27 C28 -0.9(14) . .
C31 C26 C27 C28 178.7(9) . .
C24 N7 C28 C27 0.2(14) . .
Pd2 N7 C28 C27 -173.7(7) . .
C26 C27 C28 N7 0.5(16) . .
C33 N8 C29 C30 -0.6(14) . .
C34 N8 C29 C30 178.7(8) . .
N8 C29 C30 C31 1.1(14) . .
C29 C30 C31 C32 -0.7(13) . .
C29 C30 C31 C26 179.8(8) . .
C27 C26 C31 C32 177.6(10) . .
C25 C26 C31 C32 -2.9(13) . .
C27 C26 C31 C30 -2.9(14) . .
C25 C26 C31 C30 176.6(8) . .
C30 C31 C32 C33 -0.1(15) . .
C26 C31 C32 C33 179.4(10) . .
C29 N8 C33 C32 -0.2(16) . .
C34 N8 C33 C32 -179.6(10) . .
C31 C32 C33 N8 0.6(18) . .
C33 N8 C34 N9 102.5(10) . .
C29 N8 C34 N9 -76.8(11) . .
C35 N9 C34 N8 107.0(10) . .
C39 N9 C34 N8 -70.8(11) . .
C39 N9 C35 C36 0.8(16) . .
C34 N9 C35 C36 -176.9(9) . .
N9 C35 C36 C37 -0.2(16) . 2_656
C36 C37 C38 C39 -2.9(16) 2_656 2_656
C42 C37 C38 C39 175.0(10) . 2_656
C35 N9 C39 C38 0.5(16) . 2_656
C34 N9 C39 C38 178.2(10) . 2_656
C44 N10 C40 C43 -1.0(16) . .
Pd2 N10 C40 C43 -175.0(8) . .
C44 C41 C42 C43 -8.2(15) . .
C44 C41 C42 C37 178.7(8) . .
C38 C37 C42 C41 28.8(13) . .
C36 C37 C42 C41 -153.4(9) 2_656 .
C38 C37 C42 C43 -144.8(11) . .
C36 C37 C42 C43 33.1(14) 2_656 .
C41 C42 C43 C40 5.5(18) . .
C37 C42 C43 C40 177.7(10) . .
N10 C40 C43 C42 0.5(17) . .
C40 N10 C44 C41 -3.0(16) . .
Pd2 N10 C44 C41 170.9(7) . .
C42 C41 C44 N10 7.1(14) . .
Pd2 N11 C45 C46 -39.9(13) . .
Pd2 N12 C46 C45 -43.1(12) . .
N11 C45 C46 N12 55.4(14) . .
O10 C47 C48 C49 179.1(11) . .
C52 C47 C48 C49 -3.7(15) . .
C47 C48 C49 C50 3.9(17) . .
C48 C49 C50 O1 177.2(10) . .
C48 C49 C50 C51 -2.2(17) . .
C49 C50 C51 C52 0.2(15) . .
O1 C50 C51 C52 -179.2(9) . .
O10 C47 C52 C51 179.3(10) . .
C48 C47 C52 C51 1.8(15) . .
C50 C51 C52 C47 -0.2(15) . .
O1 C53 C54 O2 -73.8(12) . .
O2 C55 C56 O3 71.0(15) . .
O3 C57 C58 O4 68.5(13) . .
O4 C59 C60 O5 -94.4(15) . .
C66 C61 C62 C63 2(2) . .
O5 C61 C62 C63 178.7(12) . .
C61 C62 C63 C64 4.0(19) . .
C62 C63 C64 O6 176.1(12) . .
C62 C63 C64 C65 -6(2) . .
O6 C64 C65 C66 -179.8(12) . .
C63 C64 C65 C66 2.1(19) . .
C62 C61 C66 C65 -5(2) . .
O5 C61 C66 C65 177.5(12) . .
C64 C65 C66 C61 3(2) . .
O6 C67 C68 O7 -78.8(15) . .
O7 C69 C70 O8 57(2) . .
O8 C71 C72 O9 41(6) . .
O9 C73 C74 O10 66(2) . .
C49 C50 O1 C53 -178.5(10) . .
C51 C50 O1 C53 0.9(14) . .
C54 C53 O1 C50 -180.0(9) . .
C53 C54 O2 C55 -172.1(11) . .
C56 C55 O2 C54 176.6(11) . .
C58 C57 O3 C56 66.8(14) . .
C55 C56 O3 C57 162.4(11) . .
C57 C58 O4 C59 174.7(11) . .
C60 C59 O4 C58 163.6(10) . .
C59 C60 O5 C61 -171.1(10) . .
C66 C61 O5 C60 163.7(16) . .
C62 C61 O5 C60 -14(2) . .
C65 C64 O6 C67 -12.0(18) . .
C63 C64 O6 C67 166.0(11) . .
C68 C67 O6 C64 178.5(11) . .
C67 C68 O7 C69 172.1(13) . .
C70 C69 O7 C68 172.5(17) . .
C72 C71 O8 C70 166(3) . .
C69 C70 O8 C71 76(3) . .
C71 C72 O9 C73 152(3) . .
C74 C73 O9 C72 110(4) . .
C52 C47 O10 C74 -175.3(12) . .
C48 C47 O10 C74 2.0(17) . .
C73 C74 O10 C47 81(2) . .
C80 C75 C76 C77 1.0(15) . .
C80 C75 C76 O11 180.0(9) . .
C75 C76 C77 C78 0.3(16) . .
O11 C76 C77 C78 -178.7(10) . .
C76 C77 C78 C79 -2.0(18) . .
C77 C78 C79 O20 -178.2(11) . .
C77 C78 C79 C80 2.2(15) . .
C76 C75 C80 C79 -0.8(15) . .
O20 C79 C80 C75 179.6(9) . .
C78 C79 C80 C75 -0.8(15) . .
O11 C81 C82 O12 -73.4(12) . .
O12 C83 C84 O13 77.1(16) . .
O13 C85 C86 O14 65.7(17) . .
O14 C87 C88 O15 81.3(15) . .
O16 C91 C90 C89 178.8(11) . .
C92 C91 C90 C89 -0.9(18) . .
C94 C89 C90 C91 4(2) . .
O16 C95 C96 O17 -75.9(16) . .
O17 C97 C98 O18 56(2) . .
O19 C100 C99 O18 38(20) . .
O19 C101 C102 O20 -76.2(18) . .
C75 C76 O11 C81 4.0(13) . .
C77 C76 O11 C81 -177.0(9) . .
C82 C81 O11 C76 177.6(9) . .
C81 C82 O12 C83 -174.7(10) . .
C84 C83 O12 C82 175.5(11) . .
C83 C84 O13 C85 156.5(12) . .
C86 C85 O13 C84 65.7(17) . .
C85 C86 O14 C87 -179.5(12) . .
C88 C87 O14 C86 131.2(14) . .
C87 C88 O15 C94 170.3(10) . .
C89 C94 O15 C88 -1(2) . .
C93 C94 O15 C88 -177.6(13) . .
C90 C91 O16 C95 -17.3(17) . .
C92 C91 O16 C95 162.4(11) . .
C96 C95 O16 C91 -179.3(11) . .
C95 C96 O17 C97 172.1(13) . .
C98 C97 O17 C96 171.1(15) . .
C97 C98 O18 C99 82(2) . .
C100 C99 O18 C98 169(14) . .
C99 C100 O19 C101 -162(10) . .
C102 C101 O19 C100 -160(8) . .
C78 C79 O20 C102 5.5(17) . .
C80 C79 O20 C102 -174.9(11) . .
C101 C102 O20 C79 171.9(14) . .
O23 S1 C103 F27 167(3) . .
O21 S1 C103 F27 57(3) . .
O22 S1 C103 F27 -47(3) . .
O23 S1 C103 F26 26(3) . .
O21 S1 C103 F26 -85(3) . .
O22 S1 C103 F26 171(2) . .
O23 S1 C103 F25 -73.6(18) . .
O21 S1 C103 F25 176.1(15) . .
O22 S1 C103 F25 72.1(17) . .
O25 S2 C1O4 F28 175(4) . .
O24 S2 C1O4 F28 -78(4) . .
O26 S2 C1O4 F28 30(4) . .
O25 S2 C1O4 F29 -19(4) . .
O24 S2 C1O4 F29 88(3) . .
O26 S2 C1O4 F29 -164(3) . .
O25 S2 C1O4 F30 76.2(19) . .
O24 S2 C1O4 F30 -176.0(12) . .
O26 S2 C1O4 F30 -68.5(14) . .
O28 S3 O27 O29 99(5) . .
C105 S3 O27 O29 -93.6(14) . .
O28 S3 O29 O27 -159(3) . .
C105 S3 O29 O27 87.5(17) . .
